data_9001652
loop_
_publ_author_name
'Ni, Y.'
'Hughes, J. M.'
'Mariano, A. N.'

_publ_section_title
;
 Crystal chemistry of the monazite and xenotime structures
 Eu(PO4)
;
_journal_name_full 'American Mineralogist'
_journal_page_first 21
_journal_page_last 26
_journal_volume 80
_journal_year 1995
_chemical_formula_sum 'Eu O4 P'
_chemical_name_mineral Monazite
_space_group_IT_number 14
_symmetry_space_group_name_Hall '-P 2yn'
_symmetry_space_group_name_H-M 'P 1 21/n 1'
_cell_angle_alpha 90
_cell_angle_beta 103.96
_cell_angle_gamma 90
_cell_length_a 6.6613
_cell_length_b 6.8618
_cell_length_c 6.3491
_cell_formula_units_Z 4
_cell_volume 281.636
_database_code_amcsd 0001704
_exptl_crystal_density_diffrn 5.824
_cod_original_formula_sum 'Eu P O4'
_cod_database_code 9001652

loop_
_space_group_symop_operation_xyz
x,y,z
1/2+x,1/2-y,1/2+z
1/2-x,1/2+y,1/2-z
-x,-y,-z

loop_
_atom_site_label
_atom_site_fract_x
_atom_site_fract_y
_atom_site_fract_z
_atom_site_U_iso_or_equiv
Eu 0.28152 0.15595 0.09757 0.00244
P 0.30290 0.16150 0.61300 0.00304
O1 0.25130 0.00120 0.44090 0.00861
O2 0.38330 0.33500 0.50170 0.00659
O3 0.47430 0.10220 0.81160 0.00671
O4 0.12040 0.21350 0.71190 0.00608

loop_
_cod_related_entry_id
_cod_related_entry_database
_cod_related_entry_code
1 AMCSD 0001704
